data_7241210
loop_
_publ_author_name
'Wang, Xiuli'
'Liu, Yu'
'Lin, Hongyan'
'Xu, Na'
'Liu, Guocheng'
'Wang, Xiang'
'Chang, Zhi-Han'
'Li, Jianrong'

_publ_section_title
;
 A novel cadmium metal-organic framework-based multiresponsive fluorescent
 sensor demonstrating the outstanding sensitivities and selectivities for
 detecting NB, Fe3+ ions and Cr2O72&#x2212; anions
;
_journal_name_full CrystEngComm
_journal_paper_doi 10.1039/D0CE01139H
_journal_year 2020
_chemical_formula_moiety 'C38 H31 Cd1.5 N4 O8, C4 H9 N O'
_chemical_formula_sum 'C42 H40 Cd1.5 N5 O9'
_chemical_formula_weight 927.39
_space_group_crystal_system triclinic
_space_group_IT_number 2
_space_group_name_Hall '-P 1'
_space_group_name_H-M_alt 'P -1'
_atom_sites_solution_hydrogens geom
_atom_sites_solution_primary dual
_audit_creation_date 2020-01-08
_audit_creation_method
;
Olex2 1.2
(compiled 2018.05.29 svn.r3508 for OlexSys, GUI svn.r5506)
;
_audit_update_record
;
2020-03-25 deposited with the CCDC.	2020-09-09 downloaded from the CCDC.
;
_cell_angle_alpha 101.399(2)
_cell_angle_beta 99.384(2)
_cell_angle_gamma 116.889(2)
_cell_formula_units_Z 2
_cell_length_a 13.6803(13)
_cell_length_b 13.8392(13)
_cell_length_c 14.6811(15)
_cell_measurement_reflns_used 4921
_cell_measurement_temperature 296(2)
_cell_measurement_theta_max 50.000
_cell_measurement_theta_min 1.953
_cell_volume 2326.6(4)
_computing_cell_refinement 'SAINT+ Ver. 2016.5-0 (Bruker-AXS, 2016)'
_computing_data_collection 'APEX3 Ver. 2016.5-0 (Bruker-AXS, 2016)'
_computing_data_reduction 'SAINT+ Ver. 2016.5-0 (Bruker-AXS, 2016)'
_computing_molecular_graphics 'OLEX2 (Dolomanov et al., 2009)'
_computing_publication_material 'OLEX2 (Dolomanov et al., 2009)'
_computing_structure_refinement 'XL (Sheldrick, 2015b)'
_computing_structure_solution 'XT (Sheldrick, 2015a)'
_diffrn_ambient_temperature 296.15
_diffrn_detector 'charge-coupled device (CCD) area detector'
_diffrn_detector_area_resol_mean 7.9
_diffrn_detector_type 'Bruker APEX II'
_diffrn_measured_fraction_theta_full 1.000
_diffrn_measured_fraction_theta_max 0.991
_diffrn_measurement_device 'three-circle diffractometer'
_diffrn_measurement_device_type 'Bruker APEX II Quazar'
_diffrn_measurement_method '0.5\% \w and 0.5\% \f scans'
_diffrn_radiation_collimation 'focusing mirrors'
_diffrn_radiation_detector 'Bruker APEX II'
_diffrn_radiation_monochromator 'mirror optics'
_diffrn_radiation_probe x-ray
_diffrn_radiation_type MoK\a
_diffrn_radiation_wavelength 0.71073
_diffrn_reflns_av_R_equivalents 0.0212
_diffrn_reflns_av_unetI/netI 0.0513
_diffrn_reflns_Laue_measured_fraction_full 1.000
_diffrn_reflns_Laue_measured_fraction_max 0.991
_diffrn_reflns_limit_h_max 15
_diffrn_reflns_limit_h_min -18
_diffrn_reflns_limit_k_max 17
_diffrn_reflns_limit_k_min -18
_diffrn_reflns_limit_l_max 19
_diffrn_reflns_limit_l_min -13
_diffrn_reflns_number 17756
_diffrn_reflns_point_group_measured_fraction_full 1.000
_diffrn_reflns_point_group_measured_fraction_max 0.991
_diffrn_reflns_theta_full 25.242
_diffrn_reflns_theta_max 28.645
_diffrn_reflns_theta_min 1.478
_diffrn_source 'microfocus sealed X-ray tube'
_diffrn_source_type 'Incoatec I\ms'
_exptl_absorpt_coefficient_mu 0.745
_exptl_absorpt_correction_T_max 0.86
_exptl_absorpt_correction_T_min 0.84
_exptl_absorpt_correction_type multi-scan
_exptl_absorpt_process_details
;
SADABS-2016/2 (Krause et al., 2015) was used for absorption correction.
;
_exptl_crystal_colour colorless
_exptl_crystal_density_diffrn 1.324
_exptl_crystal_density_method 'not measured'
_exptl_crystal_description block
_exptl_crystal_F_000 942
_exptl_crystal_size_max 0.24
_exptl_crystal_size_mid 0.22
_exptl_crystal_size_min 0.2
_refine_diff_density_max 0.912
_refine_diff_density_min -0.776
_refine_diff_density_rms 0.080
_refine_ls_extinction_method none
_refine_ls_goodness_of_fit_ref 1.047
_refine_ls_hydrogen_treatment constr
_refine_ls_matrix_type full
_refine_ls_number_parameters 526
_refine_ls_number_reflns 11852
_refine_ls_number_restraints 252
_refine_ls_restrained_S_all 1.094
_refine_ls_R_factor_all 0.0638
_refine_ls_R_factor_gt 0.0402
_refine_ls_shift/su_max 0.003
_refine_ls_shift/su_mean 0.000
_refine_ls_structure_factor_coef Fsqd
_refine_ls_weighting_details 'w=1/[\s^2^(Fo^2^)+(0.0441P)^2^+0.3737P] where P=(Fo^2^+2Fc^2^)/3'
_refine_ls_weighting_scheme calc
_refine_ls_wR_factor_gt 0.0905
_refine_ls_wR_factor_ref 0.1002
_reflns_Friedel_coverage 0.000
_reflns_number_gt 8500
_reflns_number_total 11852
_reflns_threshold_expression 'I > 2\s(I)'
_cod_data_source_file d0ce01139h2.cif
_cod_data_source_block 10
_cod_original_formula_sum 'C42 H40 Cd1.50 N5 O9'
_cod_database_code 7241210
_shelx_shelxl_version_number 2016/4
_shelx_space_group_comment
;
The symmetry employed for this shelxl refinement is uniquely defined
by the following loop, which should always be used as a source of
symmetry information in preference to the above space-group names.
They are only intended as comments.
;
_shelx_estimated_absorpt_t_max 0.54
_shelx_estimated_absorpt_t_min 0.21
_olex2_refinement_description
;
1. Fixed Uiso
 At 1.2 times of:
  All C(H) groups, All N(H) groups
 At 1.5 times of:
  All C(H,H,H) groups
2. Uiso/Uaniso restraints and constraints
Uanis(C1) \\sim Ueq, Uanis(C2) \\sim Ueq, Uanis(C3) \\sim Ueq, Uanis(C4) \\sim
Ueq, Uanis(C5) \\sim Ueq, Uanis(C6) \\sim Ueq, Uanis(C7) \\sim Ueq, Uanis(C8)
\\sim Ueq, Uanis(C9) \\sim Ueq, Uanis(C10) \\sim Ueq, Uanis(C11) \\sim Ueq,
Uanis(C12) \\sim Ueq, Uanis(C13) \\sim Ueq, Uanis(C14) \\sim Ueq, Uanis(C15)
\\sim Ueq, Uanis(C16) \\sim Ueq, Uanis(C17) \\sim Ueq, Uanis(C18) \\sim Ueq,
Uanis(C19) \\sim Ueq, Uanis(C20) \\sim Ueq, Uanis(C21) \\sim Ueq, Uanis(C22)
\\sim Ueq, Uanis(C23) \\sim Ueq, Uanis(C24) \\sim Ueq, Uanis(C25) \\sim Ueq,
Uanis(C26) \\sim Ueq, Uanis(C27) \\sim Ueq, Uanis(C28) \\sim Ueq, Uanis(C29)
\\sim Ueq, Uanis(C30) \\sim Ueq, Uanis(C31) \\sim Ueq, Uanis(C32) \\sim Ueq,
Uanis(C33) \\sim Ueq, Uanis(C34) \\sim Ueq, Uanis(C35) \\sim Ueq, Uanis(C36)
\\sim Ueq, Uanis(C37) \\sim Ueq, Uanis(C38) \\sim Ueq, Uanis(C39) \\sim Ueq,
Uanis(C40) \\sim Ueq, Uanis(C41) \\sim Ueq, Uanis(C42) \\sim Ueq: with sigma of
0.01 and sigma for terminal atoms of 0.02
3.a Aromatic/amide H refined with riding coordinates:
 N4(H4), C4(H4A), C5(H5), C6(H6), C10(H10), C13(H13), C15(H15), C16(H16),
 C17(H17), C18(H18), C19(H19), C20(H20), C21(H21), C22(H22), C28(H28), C29(H29),
  C37(H37), C38(H38), C39(H39), C40(H40), C41(H41), C42(H42)
3.b Idealised Me refined as rotating group:
 C27(H27A,H27B,H27C), C32(H32A,H32B,H32C), C33(H33A,H33B,H33C), C34(H34A,H34B,
 H34C), C35(H35A,H35B,H35C), C36(H36A,H36B,H36C)
;
_platon_squeeze_void_probe_radius 1.20
_olex2_submission_special_instructions 'No special instructions were received'

loop_
_space_group_symop_operation_xyz
'x, y, z'
'-x, -y, -z'

loop_
_atom_site_label
_atom_site_type_symbol
_atom_site_fract_x
_atom_site_fract_y
_atom_site_fract_z
_atom_site_U_iso_or_equiv
_atom_site_adp_type
_atom_site_occupancy
_atom_site_site_symmetry_order
_atom_site_calc_flag
_atom_site_refinement_flags_posn
_atom_site_refinement_flags_adp
_atom_site_refinement_flags_occupancy
_atom_site_disorder_assembly
_atom_site_disorder_group
Cd1 Cd 0.000000 1.500000 1.000000 0.02397(7) Uani 1 2 d S T P . .
Cd2 Cd -0.03175(2) 0.43419(2) 0.74075(2) 0.03019(7) Uani 1 1 d . . . . .
O1 O 0.08422(18) 1.39955(18) 0.96426(17) 0.0408(5) Uani 1 1 d . . . . .
O5 O 0.86732(16) 1.41213(17) 0.84929(15) 0.0353(5) Uani 1 1 d . . . . .
O2 O 0.10528(19) 1.4065(2) 0.81779(17) 0.0449(6) Uani 1 1 d . . . . .
O3 O 0.11776(19) 0.64729(18) 0.94915(18) 0.0450(6) Uani 1 1 d . . . . .
O4 O 0.0664(2) 0.62070(19) 0.79001(18) 0.0490(6) Uani 1 1 d . . . . .
O7 O -0.1762(2) 0.4545(2) 0.64499(18) 0.0543(7) Uani 1 1 d . . . . .
O6 O 0.79097(19) 1.2524(2) 0.73041(19) 0.0508(6) Uani 1 1 d . . . . .
O8 O 0.2937(2) 0.3628(2) 0.6359(2) 0.0601(7) Uani 1 1 d . . . . .
C1 C 0.1969(2) 1.3306(2) 0.9055(2) 0.0302(6) Uani 1 1 d . U . . .
N2 N 0.3783(2) 1.1540(2) 0.9188(2) 0.0391(7) Uani 1 1 d . . . . .
C2 C 0.1236(2) 1.3843(2) 0.8955(2) 0.0312(6) Uani 1 1 d . U . . .
N4 N 0.1452(3) 0.2222(3) 0.5091(2) 0.0630(10) Uani 1 1 d . . . . .
H4 H 0.121657 0.158834 0.465258 0.076 Uiso 1 1 calc R . . . .
N1 N -0.0105(3) 0.3605(3) 0.5980(2) 0.0516(8) Uani 1 1 d . . . . .
C3 C 0.4801(2) 1.1900(2) 0.8912(2) 0.0325(7) Uani 1 1 d . U . . .
C4 C 0.2586(3) 1.3265(3) 0.8407(2) 0.0404(8) Uani 1 1 d . U . . .
H4A H 0.258668 1.362055 0.793118 0.048 Uiso 1 1 calc R . . . .
C5 C 0.5971(3) 1.1536(3) 0.8005(2) 0.0380(7) Uani 1 1 d . U . . .
H5 H 0.607542 1.102595 0.757339 0.046 Uiso 1 1 calc R . . . .
C6 C 0.3202(3) 1.2706(3) 0.8452(3) 0.0413(8) Uani 1 1 d . U . . .
H6 H 0.361804 1.269249 0.801206 0.050 Uiso 1 1 calc R . . . .
C7 C 0.3201(2) 1.2168(2) 0.9146(2) 0.0336(7) Uani 1 1 d . U . . .
C8 C 0.6814(2) 1.2671(2) 0.8366(2) 0.0324(7) Uani 1 1 d . U . . .
C9 C 0.1855(2) 0.8064(2) 0.8931(2) 0.0313(6) Uani 1 1 d . U . . .
C10 C 0.0634(3) 0.3234(3) 0.5951(2) 0.0438(8) Uani 1 1 d . U . . .
H10 H 0.113009 0.336957 0.653637 0.053 Uiso 1 1 calc R . . . .
C11 C 0.1181(2) 0.6812(3) 0.8777(2) 0.0336(7) Uani 1 1 d . U . . .
C12 C 0.3112(2) 1.0369(2) 0.9112(2) 0.0332(7) Uani 1 1 d . U . . .
C13 C 0.5644(2) 1.3038(3) 0.9272(3) 0.0389(7) Uani 1 1 d . U . . .
H13 H 0.553715 1.355079 0.969817 0.047 Uiso 1 1 calc R . . . .
C14 C 0.7857(2) 1.3100(3) 0.8029(2) 0.0345(7) Uani 1 1 d . U . . .
O9 O 0.0616(3) 0.0732(3) 0.3119(3) 0.0982(12) Uani 1 1 d . . . . .
C15 C 0.1993(3) 1.2785(3) 0.9764(2) 0.0426(8) Uani 1 1 d . U . . .
H15 H 0.159578 1.281568 1.021562 0.051 Uiso 1 1 calc R . . . .
C16 C 0.3521(3) 0.9899(3) 0.9711(3) 0.0430(8) Uani 1 1 d . U . . .
H16 H 0.423125 1.035506 1.017409 0.052 Uiso 1 1 calc R . . . .
C17 C 0.6640(2) 1.3414(3) 0.9005(2) 0.0355(7) Uani 1 1 d . U . . .
H17 H 0.720371 1.417831 0.925814 0.043 Uiso 1 1 calc R . . . .
C18 C 0.2887(3) 0.8757(3) 0.9631(3) 0.0410(8) Uani 1 1 d . U . . .
H18 H 0.316213 0.845836 1.005390 0.049 Uiso 1 1 calc R . . . .
C19 C 0.4972(3) 1.1149(3) 0.8280(3) 0.0377(7) Uani 1 1 d . U . . .
H19 H 0.441487 1.038210 0.803766 0.045 Uiso 1 1 calc R . . . .
C20 C 0.1441(3) 0.8535(3) 0.8342(3) 0.0470(9) Uani 1 1 d . U . . .
H20 H 0.073543 0.807407 0.787322 0.056 Uiso 1 1 calc R . . . .
C21 C 0.2603(3) 1.2221(3) 0.9806(3) 0.0451(8) Uani 1 1 d . U . . .
H21 H 0.261114 1.187291 1.028530 0.054 Uiso 1 1 calc R . . . .
N3 N -0.2929(3) 0.5145(3) 0.5900(3) 0.0690(10) Uani 1 1 d . . . . .
C22 C 0.2058(3) 0.9690(3) 0.8436(3) 0.0465(9) Uani 1 1 d . U . . .
H22 H 0.175825 0.999904 0.804208 0.056 Uiso 1 1 calc R . . . .
C23 C 0.0714(3) 0.2663(4) 0.5114(3) 0.0572(10) Uani 1 1 d . U . . .
C24 C -0.2224(3) 0.5129(3) 0.6613(3) 0.0522(9) Uani 1 1 d . U . . .
C25 C 0.2531(3) 0.2736(4) 0.5724(3) 0.0541(10) Uani 1 1 d . U . . .
N5 N 0.0971(4) -0.0109(4) 0.1905(4) 0.0994(16) Uani 1 1 d . . . . .
C26 C 0.3180(4) 0.2122(4) 0.5597(3) 0.0645(12) Uani 1 1 d . U . . .
C27 C -0.2011(4) 0.5823(4) 0.7617(3) 0.0740(13) Uani 1 1 d . U . . .
H27A H -0.151852 0.570354 0.807047 0.111 Uiso 1 1 calc GR . . . .
H27B H -0.272518 0.559599 0.776645 0.111 Uiso 1 1 calc GR . . . .
H27C H -0.165167 0.661420 0.765963 0.111 Uiso 1 1 calc GR . . . .
C28 C 0.4317(3) 0.2677(4) 0.6020(3) 0.0614(11) Uani 1 1 d . U . . .
H28 H 0.468073 0.343621 0.639564 0.074 Uiso 1 1 calc R . . . .
C29 C 0.4957(4) 0.2152(4) 0.5913(3) 0.0676(12) Uani 1 1 d . U . . .
H29 H 0.574290 0.256717 0.621023 0.081 Uiso 1 1 calc R . . . .
C30 C 0.0714(4) -0.0070(5) 0.2661(5) 0.0956(18) Uani 1 1 d . U . . .
C31 C 0.4470(4) 0.1048(5) 0.5386(4) 0.0866(16) Uani 1 1 d . U . . .
C32 C 0.1085(6) 0.0892(5) 0.1516(5) 0.122(2) Uani 1 1 d . U . . .
H32A H 0.070122 0.123911 0.181773 0.183 Uiso 1 1 calc GR . . . .
H32B H 0.074418 0.060898 0.082562 0.183 Uiso 1 1 calc GR . . . .
H32C H 0.188001 0.144781 0.166430 0.183 Uiso 1 1 calc GR . . . .
C33 C 0.1205(5) -0.0922(5) 0.1344(5) 0.120(2) Uani 1 1 d . U . . .
H33A H 0.094175 -0.158475 0.155758 0.180 Uiso 1 1 calc GR . . . .
H33B H 0.201444 -0.058325 0.143218 0.180 Uiso 1 1 calc GR . . . .
H33C H 0.081533 -0.113742 0.066897 0.180 Uiso 1 1 calc GR . . . .
C34 C -0.3488(5) 0.5827(5) 0.6021(4) 0.1023(19) Uani 1 1 d . U . . .
H34A H -0.294226 0.657943 0.644800 0.153 Uiso 1 1 calc GR . . . .
H34B H -0.410416 0.547685 0.629302 0.153 Uiso 1 1 calc GR . . . .
H34C H -0.378484 0.587096 0.540080 0.153 Uiso 1 1 calc GR . . . .
C35 C -0.3174(5) 0.4443(5) 0.4913(4) 0.0932(17) Uani 1 1 d . U . . .
H35A H -0.248441 0.470558 0.471927 0.140 Uiso 1 1 calc GR . . . .
H35B H -0.373589 0.449878 0.447586 0.140 Uiso 1 1 calc GR . . . .
H35C H -0.346285 0.366329 0.489742 0.140 Uiso 1 1 calc GR . . . .
C36 C 0.0523(6) -0.1096(4) 0.3015(4) 0.120(2) Uani 1 1 d . U . . .
H36A H 0.034222 -0.100164 0.361962 0.179 Uiso 1 1 calc GR . . . .
H36B H 0.120604 -0.114942 0.310507 0.179 Uiso 1 1 calc GR . . . .
H36C H -0.009906 -0.178025 0.254124 0.179 Uiso 1 1 calc GR . . . .
C37 C 0.0052(5) 0.2532(6) 0.4263(4) 0.125(2) Uani 1 1 d . U . . .
H37 H 0.005620 0.212018 0.368209 0.149 Uiso 1 1 calc R . . . .
C38 C 0.5173(4) 0.0508(4) 0.5269(4) 0.0955(18) Uani 1 1 d . U . . .
H38 H 0.594432 0.094317 0.561740 0.115 Uiso 1 1 calc R . . . .
C39 C 0.2640(5) 0.0972(5) 0.5132(5) 0.133(3) Uani 1 1 d . U . . .
H39 H 0.184643 0.055834 0.488529 0.160 Uiso 1 1 calc R . . . .
C40 C 0.3275(5) 0.0412(6) 0.5025(5) 0.144(3) Uani 1 1 d . U . . .
H40 H 0.290587 -0.036834 0.471898 0.173 Uiso 1 1 calc R . . . .
C41 C -0.0640(6) 0.3023(7) 0.4265(4) 0.146(3) Uani 1 1 d . U . . .
H41 H -0.103234 0.302742 0.368678 0.175 Uiso 1 1 calc R . . . .
C42 C -0.0732(5) 0.3499(6) 0.5132(4) 0.112(2) Uani 1 1 d . U . . .
H42 H -0.125174 0.375825 0.513059 0.135 Uiso 1 1 calc R . . . .

loop_
_atom_site_aniso_label
_atom_site_aniso_U_11
_atom_site_aniso_U_22
_atom_site_aniso_U_33
_atom_site_aniso_U_23
_atom_site_aniso_U_13
_atom_site_aniso_U_12
Cd1 0.02788(15) 0.02621(15) 0.02544(16) 0.00983(12) 0.01250(12) 0.01733(12)
Cd2 0.03305(12) 0.03692(13) 0.03006(13) 0.01138(10) 0.01360(9) 0.02323(10)
O1 0.0525(13) 0.0472(13) 0.0478(14) 0.0201(11) 0.0254(11) 0.0394(11)
O5 0.0256(10) 0.0397(12) 0.0340(12) 0.0102(10) 0.0078(9) 0.0117(9)
O2 0.0533(14) 0.0678(16) 0.0412(14) 0.0223(12) 0.0185(11) 0.0487(13)
O3 0.0464(13) 0.0379(12) 0.0496(15) 0.0249(11) 0.0170(11) 0.0146(11)
O4 0.0587(15) 0.0363(12) 0.0470(16) 0.0149(11) 0.0110(12) 0.0204(12)
O7 0.0647(16) 0.0745(17) 0.0435(15) 0.0129(13) 0.0096(12) 0.0547(15)
O6 0.0438(13) 0.0517(14) 0.0544(16) 0.0071(12) 0.0264(12) 0.0216(12)
O8 0.0669(17) 0.0740(18) 0.0508(17) 0.0075(14) 0.0192(13) 0.0484(15)
C1 0.0321(15) 0.0329(15) 0.0317(16) 0.0085(13) 0.0097(12) 0.0217(13)
N2 0.0304(13) 0.0347(14) 0.069(2) 0.0268(14) 0.0253(13) 0.0222(11)
C2 0.0311(15) 0.0302(15) 0.0364(18) 0.0094(13) 0.0112(13) 0.0187(13)
N4 0.068(2) 0.087(2) 0.046(2) -0.0063(17) 0.0080(16) 0.061(2)
N1 0.0658(19) 0.084(2) 0.0311(16) 0.0108(15) 0.0141(14) 0.0607(18)
C3 0.0263(14) 0.0339(15) 0.0456(19) 0.0181(14) 0.0134(13) 0.0184(13)
C4 0.0456(18) 0.057(2) 0.044(2) 0.0297(17) 0.0227(15) 0.0376(16)
C5 0.0352(16) 0.0344(16) 0.045(2) 0.0067(14) 0.0154(14) 0.0184(14)
C6 0.0436(18) 0.053(2) 0.053(2) 0.0275(17) 0.0292(16) 0.0355(16)
C7 0.0286(14) 0.0331(15) 0.049(2) 0.0174(14) 0.0164(13) 0.0197(13)
C8 0.0259(14) 0.0366(16) 0.0380(18) 0.0120(14) 0.0111(12) 0.0174(13)
C9 0.0314(15) 0.0326(15) 0.0372(17) 0.0176(13) 0.0153(13) 0.0174(13)
C10 0.0511(19) 0.064(2) 0.0306(18) 0.0111(16) 0.0138(15) 0.0410(18)
C11 0.0280(14) 0.0335(16) 0.0430(19) 0.0170(14) 0.0136(13) 0.0153(13)
C12 0.0292(15) 0.0298(15) 0.052(2) 0.0230(14) 0.0195(14) 0.0169(12)
C13 0.0330(16) 0.0363(17) 0.050(2) 0.0075(15) 0.0163(14) 0.0201(14)
C14 0.0270(15) 0.0442(18) 0.0376(18) 0.0151(15) 0.0112(13) 0.0203(14)
O9 0.105(3) 0.103(3) 0.083(3) -0.015(2) 0.016(2) 0.069(2)
C15 0.0511(19) 0.060(2) 0.045(2) 0.0262(17) 0.0295(16) 0.0405(17)
C16 0.0325(16) 0.0389(17) 0.056(2) 0.0188(16) 0.0049(15) 0.0172(14)
C17 0.0262(14) 0.0329(15) 0.0428(19) 0.0066(14) 0.0099(13) 0.0131(13)
C18 0.0410(17) 0.0393(17) 0.047(2) 0.0228(15) 0.0078(15) 0.0218(15)
C19 0.0314(15) 0.0273(15) 0.051(2) 0.0094(14) 0.0146(14) 0.0124(13)
C20 0.0407(18) 0.0398(18) 0.052(2) 0.0181(16) -0.0008(15) 0.0165(15)
C21 0.054(2) 0.063(2) 0.053(2) 0.0389(18) 0.0322(17) 0.0426(18)
N3 0.073(2) 0.086(3) 0.076(3) 0.033(2) 0.0189(19) 0.060(2)
C22 0.0434(18) 0.0403(18) 0.059(2) 0.0275(17) 0.0066(16) 0.0208(15)
C23 0.068(2) 0.091(3) 0.034(2) 0.0075(19) 0.0107(17) 0.062(2)
C24 0.049(2) 0.063(2) 0.056(2) 0.0253(19) 0.0152(17) 0.0348(19)
C25 0.062(2) 0.073(3) 0.045(2) 0.015(2) 0.0207(18) 0.048(2)
N5 0.071(3) 0.108(4) 0.089(4) -0.005(3) 0.031(3) 0.032(3)
C26 0.065(3) 0.079(3) 0.057(3) -0.001(2) 0.009(2) 0.053(2)
C27 0.096(3) 0.089(3) 0.061(3) 0.014(2) 0.021(2) 0.070(3)
C28 0.056(2) 0.072(3) 0.066(3) 0.016(2) 0.019(2) 0.042(2)
C29 0.059(2) 0.085(3) 0.072(3) 0.020(2) 0.019(2) 0.048(2)
C30 0.062(3) 0.102(4) 0.084(4) -0.008(3) 0.004(3) 0.030(3)
C31 0.075(3) 0.110(4) 0.079(3) -0.010(3) -0.004(2) 0.073(3)
C32 0.140(5) 0.103(4) 0.125(6) 0.060(4) 0.053(4) 0.047(4)
C33 0.120(5) 0.118(5) 0.128(5) -0.004(4) 0.056(4) 0.075(4)
C34 0.122(4) 0.139(5) 0.111(5) 0.055(4) 0.033(3) 0.111(4)
C35 0.112(4) 0.126(4) 0.055(3) 0.024(3) 0.007(3) 0.077(4)
C36 0.161(6) 0.065(3) 0.098(5) 0.026(3) 0.011(4) 0.037(4)
C37 0.149(5) 0.213(6) 0.058(3) -0.006(3) 0.010(3) 0.154(5)
C38 0.092(3) 0.122(4) 0.083(4) -0.009(3) -0.001(3) 0.087(3)
C39 0.095(4) 0.127(5) 0.160(6) -0.027(4) -0.015(4) 0.088(4)
C40 0.107(4) 0.128(5) 0.174(6) -0.042(4) -0.017(4) 0.093(4)
C41 0.180(5) 0.255(7) 0.064(4) -0.004(4) 0.004(3) 0.189(5)
C42 0.134(4) 0.186(5) 0.065(3) 0.000(3) 0.007(3) 0.141(4)

loop_
_atom_type_symbol
_atom_type_description
_atom_type_scat_dispersion_real
_atom_type_scat_dispersion_imag
_atom_type_scat_source
C C 0.0033 0.0016 'International Tables Vol C Tables 4.2.6.8 and 6.1.1.4'
H H 0.0000 0.0000 'International Tables Vol C Tables 4.2.6.8 and 6.1.1.4'
Cd Cd -0.8075 1.2024 'International Tables Vol C Tables 4.2.6.8 and 6.1.1.4'
N N 0.0061 0.0033 'International Tables Vol C Tables 4.2.6.8 and 6.1.1.4'
O O 0.0106 0.0060 'International Tables Vol C Tables 4.2.6.8 and 6.1.1.4'

loop_
_geom_angle_atom_site_label_1
_geom_angle_atom_site_label_2
_geom_angle_atom_site_label_3
_geom_angle
_geom_angle_site_symmetry_1
_geom_angle_site_symmetry_3
_geom_angle_publ_flag
O1 Cd1 O1 180.0 2_587 . ?
O1 Cd1 O5 87.51(8) . 2_687 ?
O1 Cd1 O5 92.49(8) . 1_455 ?
O1 Cd1 O5 92.49(8) 2_587 2_687 ?
O1 Cd1 O5 87.51(8) 2_587 1_455 ?
O1 Cd1 O3 86.06(8) . 2_577 ?
O1 Cd1 O3 93.94(8) . 1_565 ?
O1 Cd1 O3 86.06(8) 2_587 1_565 ?
O1 Cd1 O3 93.94(8) 2_587 2_577 ?
O5 Cd1 O5 180.0 2_687 1_455 ?
O5 Cd1 O3 91.29(8) 2_687 2_577 ?
O5 Cd1 O3 91.29(8) 1_455 1_565 ?
O5 Cd1 O3 88.71(8) 2_687 1_565 ?
O5 Cd1 O3 88.71(8) 1_455 2_577 ?
O3 Cd1 O3 180.0 2_577 1_565 ?
O5 Cd2 O2 97.86(8) 1_445 1_545 ?
O5 Cd2 O7 86.51(8) 1_445 . ?
O5 Cd2 O6 54.13(7) 1_445 1_445 ?
O5 Cd2 N1 149.12(10) 1_445 . ?
O2 Cd2 O7 174.60(8) 1_545 . ?
O2 Cd2 O6 100.04(9) 1_545 1_445 ?
O2 Cd2 N1 88.47(9) 1_545 . ?
O4 Cd2 O5 97.54(9) . 1_445 ?
O4 Cd2 O2 97.01(9) . 1_545 ?
O4 Cd2 O7 85.51(9) . . ?
O4 Cd2 O6 148.55(8) . 1_445 ?
O4 Cd2 N1 111.71(11) . . ?
O7 Cd2 O6 79.90(9) . 1_445 ?
N1 Cd2 O7 86.16(9) . . ?
N1 Cd2 O6 95.03(10) . 1_445 ?
C2 O1 Cd1 131.7(2) . . ?
Cd2 O5 Cd1 106.08(7) 1_665 1_655 ?
C14 O5 Cd1 135.01(19) . 1_655 ?
C14 O5 Cd2 97.80(18) . 1_665 ?
C2 O2 Cd2 133.4(2) . 1_565 ?
C11 O3 Cd1 139.7(2) . 1_545 ?
C11 O4 Cd2 124.5(2) . . ?
C24 O7 Cd2 134.6(2) . . ?
C14 O6 Cd2 85.83(19) . 1_665 ?
C4 C1 C2 120.7(3) . . ?
C4 C1 C15 118.4(3) . . ?
C15 C1 C2 120.8(3) . . ?
C3 N2 C7 119.3(2) . . ?
C3 N2 C12 118.7(2) . . ?
C7 N2 C12 116.9(2) . . ?
O1 C2 O2 126.3(3) . . ?
O1 C2 C1 116.6(3) . . ?
O2 C2 C1 117.0(3) . . ?
C23 N4 H4 117.9 . . ?
C25 N4 H4 117.9 . . ?
C25 N4 C23 124.1(3) . . ?
C10 N1 Cd2 121.3(2) . . ?
C10 N1 C42 116.9(3) . . ?
C42 N1 Cd2 121.7(3) . . ?
C13 C3 N2 119.2(3) . . ?
C19 C3 N2 121.6(3) . . ?
C19 C3 C13 119.1(3) . . ?
C1 C4 H4A 119.4 . . ?
C1 C4 C6 121.2(3) . . ?
C6 C4 H4A 119.4 . . ?
C8 C5 H5 119.6 . . ?
C8 C5 C19 120.8(3) . . ?
C19 C5 H5 119.6 . . ?
C4 C6 H6 120.0 . . ?
C7 C6 C4 120.1(3) . . ?
C7 C6 H6 120.0 . . ?
C6 C7 N2 121.7(3) . . ?
C6 C7 C21 119.1(3) . . ?
C21 C7 N2 119.2(3) . . ?
C5 C8 C14 120.9(3) . . ?
C17 C8 C5 118.7(3) . . ?
C17 C8 C14 120.4(3) . . ?
C18 C9 C11 122.1(3) . . ?
C18 C9 C20 118.8(3) . . ?
C20 C9 C11 119.1(3) . . ?
N1 C10 H10 117.9 . . ?
N1 C10 C23 124.3(3) . . ?
C23 C10 H10 117.9 . . ?
O3 C11 O4 126.7(3) . . ?
O3 C11 C9 118.4(3) . . ?
O4 C11 C9 114.9(3) . . ?
C16 C12 N2 120.2(3) . . ?
C22 C12 N2 120.7(3) . . ?
C22 C12 C16 119.1(3) . . ?
C3 C13 H13 119.8 . . ?
C17 C13 C3 120.4(3) . . ?
C17 C13 H13 119.8 . . ?
O5 C14 Cd2 54.50(15) . 1_665 ?
O5 C14 C8 117.2(3) . . ?
O6 C14 Cd2 67.54(17) . 1_665 ?
O6 C14 O5 121.4(3) . . ?
O6 C14 C8 121.3(3) . . ?
C8 C14 Cd2 165.5(2) . 1_665 ?
C1 C15 H15 119.8 . . ?
C21 C15 C1 120.4(3) . . ?
C21 C15 H15 119.8 . . ?
C12 C16 H16 119.6 . . ?
C12 C16 C18 120.8(3) . . ?
C18 C16 H16 119.6 . . ?
C8 C17 H17 119.6 . . ?
C13 C17 C8 120.9(3) . . ?
C13 C17 H17 119.6 . . ?
C9 C18 C16 120.4(3) . . ?
C9 C18 H18 119.8 . . ?
C16 C18 H18 119.8 . . ?
C3 C19 C5 120.2(3) . . ?
C3 C19 H19 119.9 . . ?
C5 C19 H19 119.9 . . ?
C9 C20 H20 119.4 . . ?
C9 C20 C22 121.2(3) . . ?
C22 C20 H20 119.4 . . ?
C7 C21 C15 120.8(3) . . ?
C7 C21 H21 119.6 . . ?
C15 C21 H21 119.6 . . ?
C24 N3 C34 124.4(4) . . ?
C24 N3 C35 118.5(3) . . ?
C34 N3 C35 117.1(4) . . ?
C12 C22 C20 119.7(3) . . ?
C12 C22 H22 120.1 . . ?
C20 C22 H22 120.1 . . ?
C10 C23 N4 124.0(3) . . ?
C37 C23 N4 117.9(4) . . ?
C37 C23 C10 118.1(3) . . ?
O7 C24 N3 120.6(4) . . ?
O7 C24 C27 121.6(3) . . ?
N3 C24 C27 117.8(3) . . ?
O8 C25 N4 122.6(3) . . ?
O8 C25 C26 121.1(4) . . ?
N4 C25 C26 116.2(3) . . ?
C30 N5 C32 113.6(5) . . ?
C30 N5 C33 129.6(6) . . ?
C33 N5 C32 116.7(5) . . ?
C28 C26 C25 119.7(4) . . ?
C28 C26 C39 118.1(4) . . ?
C39 C26 C25 122.0(4) . . ?
C24 C27 H27A 109.5 . . ?
C24 C27 H27B 109.5 . . ?
C24 C27 H27C 109.5 . . ?
H27A C27 H27B 109.5 . . ?
H27A C27 H27C 109.5 . . ?
H27B C27 H27C 109.5 . . ?
C26 C28 H28 119.0 . . ?
C26 C28 C29 121.9(4) . . ?
C29 C28 H28 119.0 . . ?
C28 C29 H29 119.3 . . ?
C31 C29 C28 121.4(4) . . ?
C31 C29 H29 119.3 . . ?
O9 C30 C36 122.4(6) . . ?
N5 C30 O9 123.6(7) . . ?
N5 C30 C36 113.9(6) . . ?
C29 C31 C38 120.5(4) . . ?
C29 C31 C40 118.1(4) . . ?
C40 C31 C38 121.1(5) . . ?
N5 C32 H32A 109.5 . . ?
N5 C32 H32B 109.5 . . ?
N5 C32 H32C 109.5 . . ?
H32A C32 H32B 109.5 . . ?
H32A C32 H32C 109.5 . . ?
H32B C32 H32C 109.5 . . ?
N5 C33 H33A 109.5 . . ?
N5 C33 H33B 109.5 . . ?
N5 C33 H33C 109.5 . . ?
H33A C33 H33B 109.5 . . ?
H33A C33 H33C 109.5 . . ?
H33B C33 H33C 109.5 . . ?
N3 C34 H34A 109.5 . . ?
N3 C34 H34B 109.5 . . ?
N3 C34 H34C 109.5 . . ?
H34A C34 H34B 109.5 . . ?
H34A C34 H34C 109.5 . . ?
H34B C34 H34C 109.5 . . ?
N3 C35 H35A 109.5 . . ?
N3 C35 H35B 109.5 . . ?
N3 C35 H35C 109.5 . . ?
H35A C35 H35B 109.5 . . ?
H35A C35 H35C 109.5 . . ?
H35B C35 H35C 109.5 . . ?
C30 C36 H36A 109.5 . . ?
C30 C36 H36B 109.5 . . ?
C30 C36 H36C 109.5 . . ?
H36A C36 H36B 109.5 . . ?
H36A C36 H36C 109.5 . . ?
H36B C36 H36C 109.5 . . ?
C23 C37 H37 120.5 . . ?
C23 C37 C41 118.9(5) . . ?
C41 C37 H37 120.5 . . ?
C31 C38 H38 116.8 . . ?
C38 C38 C31 126.5(6) 2_656 . ?
C38 C38 H38 116.8 2_656 . ?
C26 C39 H39 119.6 . . ?
C26 C39 C40 120.7(5) . . ?
C40 C39 H39 119.6 . . ?
C31 C40 C39 119.1(5) . . ?
C31 C40 H40 120.5 . . ?
C39 C40 H40 120.5 . . ?
C37 C41 H41 120.6 . . ?
C42 C41 C37 118.8(5) . . ?
C42 C41 H41 120.6 . . ?
N1 C42 C41 122.4(4) . . ?
N1 C42 H42 118.8 . . ?
C41 C42 H42 118.8 . . ?

loop_
_geom_bond_atom_site_label_1
_geom_bond_atom_site_label_2
_geom_bond_distance
_geom_bond_site_symmetry_2
_geom_bond_publ_flag
Cd1 O1 2.2120(19) 2_587 ?
Cd1 O1 2.2120(19) . ?
Cd1 O5 2.302(2) 1_455 ?
Cd1 O5 2.302(2) 2_687 ?
Cd1 O3 2.309(2) 2_577 ?
Cd1 O3 2.309(2) 1_565 ?
Cd2 O5 2.251(2) 1_445 ?
Cd2 O2 2.252(2) 1_545 ?
Cd2 O4 2.191(2) . ?
Cd2 O7 2.390(2) . ?
Cd2 O6 2.538(2) 1_445 ?
Cd2 N1 2.267(3) . ?
O1 C2 1.245(4) . ?
O5 Cd1 2.302(2) 1_655 ?
O5 Cd2 2.251(2) 1_665 ?
O5 C14 1.285(4) . ?
O2 Cd2 2.252(2) 1_565 ?
O2 C2 1.255(4) . ?
O3 Cd1 2.309(2) 1_545 ?
O3 C11 1.232(4) . ?
O4 C11 1.265(4) . ?
O7 C24 1.244(4) . ?
O6 Cd2 2.538(2) 1_665 ?
O6 C14 1.231(4) . ?
O8 C25 1.207(4) . ?
C1 C2 1.499(4) . ?
C1 C4 1.381(4) . ?
C1 C15 1.382(4) . ?
N2 C3 1.411(4) . ?
N2 C7 1.422(3) . ?
N2 C12 1.424(4) . ?
N4 H4 0.8600 . ?
N4 C23 1.399(4) . ?
N4 C25 1.375(5) . ?
N1 C10 1.328(4) . ?
N1 C42 1.330(6) . ?
C3 C13 1.385(4) . ?
C3 C19 1.379(4) . ?
C4 H4A 0.9300 . ?
C4 C6 1.381(4) . ?
C5 H5 0.9300 . ?
C5 C8 1.383(4) . ?
C5 C19 1.386(4) . ?
C6 H6 0.9300 . ?
C6 C7 1.376(4) . ?
C7 C21 1.378(4) . ?
C8 C14 1.487(4) . ?
C8 C17 1.380(4) . ?
C9 C11 1.495(4) . ?
C9 C18 1.371(4) . ?
C9 C20 1.375(4) . ?
C10 H10 0.9300 . ?
C10 C23 1.373(5) . ?
C12 C16 1.381(4) . ?
C12 C22 1.373(4) . ?
C13 H13 0.9300 . ?
C13 C17 1.377(4) . ?
C14 Cd2 2.739(3) 1_665 ?
O9 C30 1.254(6) . ?
C15 H15 0.9300 . ?
C15 C21 1.378(4) . ?
C16 H16 0.9300 . ?
C16 C18 1.385(4) . ?
C17 H17 0.9300 . ?
C18 H18 0.9300 . ?
C19 H19 0.9300 . ?
C20 H20 0.9300 . ?
C20 C22 1.393(4) . ?
C21 H21 0.9300 . ?
N3 C24 1.313(5) . ?
N3 C34 1.462(5) . ?
N3 C35 1.466(6) . ?
C22 H22 0.9300 . ?
C23 C37 1.344(6) . ?
C24 C27 1.492(6) . ?
C25 C26 1.488(5) . ?
N5 C30 1.216(7) . ?
N5 C32 1.554(7) . ?
N5 C33 1.447(6) . ?
C26 C28 1.346(5) . ?
C26 C39 1.374(7) . ?
C27 H27A 0.9600 . ?
C27 H27B 0.9600 . ?
C27 H27C 0.9600 . ?
C28 H28 0.9300 . ?
C28 C29 1.377(5) . ?
C29 H29 0.9300 . ?
C29 C31 1.350(6) . ?
C30 C36 1.535(8) . ?
C31 C38 1.472(5) . ?
C31 C40 1.399(7) . ?
C32 H32A 0.9600 . ?
C32 H32B 0.9600 . ?
C32 H32C 0.9600 . ?
C33 H33A 0.9600 . ?
C33 H33B 0.9600 . ?
C33 H33C 0.9600 . ?
C34 H34A 0.9600 . ?
C34 H34B 0.9600 . ?
C34 H34C 0.9600 . ?
C35 H35A 0.9600 . ?
C35 H35B 0.9600 . ?
C35 H35C 0.9600 . ?
C36 H36A 0.9600 . ?
C36 H36B 0.9600 . ?
C36 H36C 0.9600 . ?
C37 H37 0.9300 . ?
C37 C41 1.393(6) . ?
C38 C38 1.288(9) 2_656 ?
C38 H38 0.9300 . ?
C39 H39 0.9300 . ?
C39 C40 1.409(6) . ?
C40 H40 0.9300 . ?
C41 H41 0.9300 . ?
C41 C42 1.366(7) . ?
C42 H42 0.9300 . ?

loop_
_platon_squeeze_void_nr
_platon_squeeze_void_average_x
_platon_squeeze_void_average_y
_platon_squeeze_void_average_z
_platon_squeeze_void_volume
_platon_squeeze_void_count_electrons
_platon_squeeze_void_content
1 0.153 0.069 0.667 7 0 ' '
2 0.500 0.500 1.000 447 98 ' '
3 0.847 0.930 0.333 7 0 ' '
